data_1575107
loop_
_publ_author_name
'Qin, Ying'
'Tang, Yali'
'Pan, Yue Xiao'
'Chen, Yingnuo'
'Xiao, Hongping'
'Zou, Jun'

_publ_section_title
;
 Tailoring the properties of Sb<sup>3+</sup>-doped in-based
 organic-inorganic hybrid metal halides through A-site cation engineering.
;
_journal_issue 67
_journal_name_full 'Chemical communications (Cambridge, England)'
_journal_page_first 12518
_journal_page_last 12521
_journal_paper_doi 10.1039/d5cc03205a
_journal_volume 61
_journal_year 2025
_chemical_formula_moiety 'Cl5 In, 2(C18 H15 S)'
_chemical_formula_sum 'C36 H30 Cl5 In S2'
_chemical_formula_weight 818.79
_space_group_crystal_system monoclinic
_space_group_IT_number 5
_space_group_name_Hall 'I 2y'
_space_group_name_H-M_alt 'I 1 2 1'
_atom_sites_solution_hydrogens geom
_audit_creation_date 2024-06-05
_audit_creation_method
;
Olex2 1.2
(compiled 2018.05.29 svn.r3508 for OlexSys, GUI svn.r5506)
;
_audit_update_record
;
2025-04-02 deposited with the CCDC.	2025-07-17 downloaded from the CCDC.
;
_cell_angle_alpha 90
_cell_angle_beta 90.609(3)
_cell_angle_gamma 90
_cell_formula_units_Z 2
_cell_length_a 9.5069(3)
_cell_length_b 14.7416(5)
_cell_length_c 12.7340(4)
_cell_measurement_reflns_used 10231
_cell_measurement_temperature 300.24(10)
_cell_measurement_theta_max 26.8660
_cell_measurement_theta_min 2.1110
_cell_volume 1784.53(10)
_computing_cell_refinement 'CrysAlisPro 1.171.42.91a (Rigaku OD, 2023)'
_computing_data_collection 'CrysAlisPro 1.171.42.91a (Rigaku OD, 2023)'
_computing_data_reduction 'CrysAlisPro 1.171.42.91a (Rigaku OD, 2023)'
_computing_molecular_graphics 'Olex2 (Dolomanov et al., 2009)'
_computing_publication_material 'Olex2 (Dolomanov et al., 2009)'
_computing_structure_refinement 'XL (Sheldrick, 2008)'
_diffrn_ambient_environment air
_diffrn_ambient_temperature 300.24(10)
_diffrn_detector 'Hybrid Pixel Array Detector'
_diffrn_detector_area_resol_mean 10.0000
_diffrn_measured_fraction_theta_full 1.000
_diffrn_measured_fraction_theta_max 0.971
_diffrn_measurement_details
;
List of Runs (angles in degrees, time in seconds):

  # Type    Start    End  Width  t~exp~   \w     \q     \k     \f   Frames
#--------------------------------------------------------------------------
  1  \w     16.00  42.00   0.50    2.23    --    9.20  82.00 -90.00   52
  2  \w     49.00  95.00   0.50    2.23    --    9.20  82.00 120.00   92
  3  \w     46.00  72.00   0.50    2.23    --    9.20  82.00 -90.00   52
  4  \w    -20.00  76.00   0.50    2.23    --    9.20  37.00 150.00  192
  5  \w     67.00  99.00   0.50    2.23    --    9.20  82.00-150.00   64
  6  \w    -18.00  11.00   0.50    2.23    --    9.20  82.00-150.00   58
  7  \w     26.00  99.00   0.50    2.23    --    9.20  77.00-180.00  146
  8  \w    -17.00  42.00   0.50    2.23    --    9.20  82.00 120.00  118
  9  \w     31.00  57.00   0.50    2.23    --   -9.50  77.00   0.00   52
 10  \w    -20.00  12.00   0.50    2.23    --   -9.50  77.00   0.00   64
 11  \w    -84.00  -2.00   0.50    2.23    --   -9.50 -57.00   0.00  164
 12  \w    -83.00 -57.00   0.50    2.23    --   -9.50 -82.00   0.00   52
 13  \w    -31.00  27.00   0.50    2.23    --   -9.50  57.00 -90.00  116
 14  \w    -20.00  17.00   0.50    2.23    --   -9.50 -82.00-180.00   74
 15  \w    -88.00  16.00   0.50    2.23    --   -9.50 -82.00 -60.00  208
;
_diffrn_measurement_device 'four-circle diffractometer'
_diffrn_measurement_device_type 'XtaLAB Pro II AFC12 (RINC): Kappa single'
_diffrn_measurement_method '\w scans'
_diffrn_orient_matrix_type 'CrysAlisPro convention (1999,Acta A55,543-557)'
_diffrn_orient_matrix_UB_11 0.0600797000
_diffrn_orient_matrix_UB_12 -0.0099611000
_diffrn_orient_matrix_UB_13 -0.0304537000
_diffrn_orient_matrix_UB_21 0.0006971000
_diffrn_orient_matrix_UB_22 0.0453440000
_diffrn_orient_matrix_UB_23 -0.0187463000
_diffrn_orient_matrix_UB_31 0.0441705000
_diffrn_orient_matrix_UB_32 0.0128588000
_diffrn_orient_matrix_UB_33 0.0426619000
_diffrn_radiation_monochromator mirror
_diffrn_radiation_probe x-ray
_diffrn_radiation_type MoK\a
_diffrn_radiation_wavelength 0.71073
_diffrn_reflns_av_R_equivalents 0.0274
_diffrn_reflns_av_unetI/netI 0.0268
_diffrn_reflns_Laue_measured_fraction_full 1.000
_diffrn_reflns_Laue_measured_fraction_max 0.971
_diffrn_reflns_limit_h_max 11
_diffrn_reflns_limit_h_min -12
_diffrn_reflns_limit_k_max 18
_diffrn_reflns_limit_k_min -18
_diffrn_reflns_limit_l_max 15
_diffrn_reflns_limit_l_min -15
_diffrn_reflns_number 12567
_diffrn_reflns_point_group_measured_fraction_full 0.974
_diffrn_reflns_point_group_measured_fraction_max 0.924
_diffrn_reflns_theta_full 25.242
_diffrn_reflns_theta_max 27.008
_diffrn_reflns_theta_min 2.113
_diffrn_source 'micro-focus sealed X-ray tube'
_diffrn_source_type 'Rigaku (Mo) X-ray Source'
_exptl_absorpt_coefficient_mu 1.179
_exptl_absorpt_correction_T_max 1.00000
_exptl_absorpt_correction_T_min 0.45753
_exptl_absorpt_correction_type multi-scan
_exptl_absorpt_process_details
;
CrysAlisPro 1.171.42.91a (Rigaku Oxford Diffraction, 2023)
Empirical absorption correction using spherical harmonics,
implemented in SCALE3 ABSPACK scaling algorithm.
;
_exptl_crystal_colour colourless
_exptl_crystal_density_diffrn 1.524
_exptl_crystal_description needle
_exptl_crystal_F_000 824
_exptl_crystal_size_max 0.4
_exptl_crystal_size_mid 0.3
_exptl_crystal_size_min 0.15
_refine_diff_density_max 0.370
_refine_diff_density_min -0.256
_refine_diff_density_rms 0.039
_refine_ls_abs_structure_details
;
 Flack x determined using 1573 quotients [(I+)-(I-)]/[(I+)+(I-)]
 (Parsons, Flack and Wagner, Acta Cryst. B69 (2013) 249-259).
;
_refine_ls_abs_structure_Flack -0.042(13)
_refine_ls_extinction_coef 0.0128(5)
_refine_ls_extinction_expression Fc^*^=kFc[1+0.001xFc^2^\l^3^/sin(2\q)]^-1/4^
_refine_ls_extinction_method 'SHELXL-2014/7 (Sheldrick 2014'
_refine_ls_goodness_of_fit_ref 1.029
_refine_ls_hydrogen_treatment constr
_refine_ls_matrix_type full
_refine_ls_number_parameters 201
_refine_ls_number_reflns 3596
_refine_ls_number_restraints 1
_refine_ls_restrained_S_all 1.029
_refine_ls_R_factor_all 0.0227
_refine_ls_R_factor_gt 0.0223
_refine_ls_shift/su_max 0.000
_refine_ls_shift/su_mean 0.000
_refine_ls_structure_factor_coef Fsqd
_refine_ls_weighting_details 'w=1/[\s^2^(Fo^2^)+(0.0277P)^2^+0.2663P] where P=(Fo^2^+2Fc^2^)/3'
_refine_ls_weighting_scheme calc
_refine_ls_wR_factor_gt 0.0511
_refine_ls_wR_factor_ref 0.0512
_reflns_Friedel_coverage 0.830
_reflns_Friedel_fraction_full 0.945
_reflns_Friedel_fraction_max 0.874
_reflns_number_gt 3542
_reflns_number_total 3596
_reflns_threshold_expression 'I > 2\s(I)'
_cod_data_source_file d5cc03205a2.cif
_cod_data_source_block 1_auto
_cod_depositor_comments 'Adding full bibliography for 1575107--1575108.cif.'
_cod_original_cell_volume 1784.52(10)
_cod_database_code 1575107
_shelx_shelxl_version_number 2014/7
_chemical_oxdiff_formula 'C H O S In Cl'
_shelx_space_group_comment
;
The symmetry employed for this shelxl refinement is uniquely defined
by the following loop, which should always be used as a source of
symmetry information in preference to the above space-group names.
They are only intended as comments.
;
_diffrn_oxdiff_digest_frames
;
01746f2f1f08dea5dd852d559fb9c8fb8d000267986
;
_reflns_odcompleteness_completeness 99.84
_reflns_odcompleteness_iscentric 1
_reflns_odcompleteness_theta 26.32
_olex2_refinement_description
;
1. Fixed Uiso
 At 1.2 times of:
  All C(H) groups
2.a Aromatic/amide H refined with riding coordinates:
 C8(H8), C21(H21), C6(H6), C14(H14), C20(H20), C7(H7), C13(H13), C18(H18),
 C4(H4), C19(H19), C17(H17), C12(H12), C5(H5), C11(H11), C15(H15)
;
_olex2_submission_special_instructions 'No special instructions were received'
_oxdiff_exptl_absorpt_empirical_details
;
Empirical correction (ABSPACK) includes:
- Absorption correction using spherical harmonics
- Frame scaling
;
_oxdiff_exptl_absorpt_empirical_full_max 1.577
_oxdiff_exptl_absorpt_empirical_full_min 0.596

loop_
_space_group_symop_operation_xyz
'x, y, z'
'-x, y, -z'
'x+1/2, y+1/2, z+1/2'
'-x+1/2, y+1/2, -z+1/2'

loop_
_atom_site_label
_atom_site_type_symbol
_atom_site_fract_x
_atom_site_fract_y
_atom_site_fract_z
_atom_site_U_iso_or_equiv
_atom_site_adp_type
_atom_site_occupancy
_atom_site_site_symmetry_order
_atom_site_calc_flag
_atom_site_refinement_flags_posn
_atom_site_refinement_flags_adp
_atom_site_refinement_flags_occupancy
_atom_site_disorder_assembly
_atom_site_disorder_group
In1 In -0.5000 -0.36239(2) 0.0000 0.03285(11) Uani 1 2 d S T P . .
Cl2 Cl -0.59388(8) -0.36609(10) 0.18265(6) 0.0477(2) Uani 1 1 d . . . . .
S1 S -0.70489(9) -0.48991(6) -0.24273(7) 0.0376(2) Uani 1 1 d . . . . .
Cl1 Cl -0.70569(11) -0.28054(7) -0.06025(8) 0.0542(3) Uani 1 1 d . . . . .
Cl3 Cl -0.5000 -0.52560(10) 0.0000 0.0729(5) Uani 1 2 d S T P . .
C10 C -0.6019(4) -0.5892(3) -0.2682(3) 0.0393(9) Uani 1 1 d . . . . .
C8 C -0.9540(4) -0.4715(3) -0.1508(3) 0.0455(9) Uani 1 1 d . . . . .
H8 H -0.9129 -0.4194 -0.1232 0.055 Uiso 1 1 calc R . . . .
C16 C -0.7245(4) -0.4385(3) -0.3691(3) 0.0467(9) Uani 1 1 d . . . . .
C21 C -0.6725(4) -0.3519(4) -0.3775(3) 0.0614(12) Uani 1 1 d . . . . .
H21 H -0.6318 -0.3228 -0.3198 0.074 Uiso 1 1 calc R . . . .
C6 C -1.1511(5) -0.5713(3) -0.1687(4) 0.0621(12) Uani 1 1 d . . . . .
H6 H -1.2443 -0.5852 -0.1541 0.075 Uiso 1 1 calc R . . . .
C14 C -0.5211(4) -0.7347(3) -0.2145(4) 0.0643(12) Uani 1 1 d . . . . .
H14 H -0.5246 -0.7839 -0.1689 0.077 Uiso 1 1 calc R . . . .
C3 C -0.8779(4) -0.5298(2) -0.2145(3) 0.0383(8) Uani 1 1 d . . . . .
C20 C -0.6822(6) -0.3088(5) -0.4745(5) 0.0861(18) Uani 1 1 d . . . . .
H20 H -0.6490 -0.2499 -0.4823 0.103 Uiso 1 1 calc R . . . .
C7 C -1.0936(4) -0.4932(3) -0.1294(4) 0.0567(11) Uani 1 1 d . . . . .
H7 H -1.1475 -0.4546 -0.0883 0.068 Uiso 1 1 calc R . . . .
C13 C -0.4304(5) -0.7353(3) -0.2973(5) 0.0662(14) Uani 1 1 d . . . . .
H13 H -0.3726 -0.7853 -0.3080 0.079 Uiso 1 1 calc R . . . .
C18 C -0.7929(6) -0.4378(6) -0.5484(4) 0.096(2) Uani 1 1 d . . . . .
H18 H -0.8337 -0.4663 -0.6063 0.116 Uiso 1 1 calc R . . . .
C4 C -0.9360(5) -0.6091(3) -0.2534(4) 0.0541(11) Uani 1 1 d . . . . .
H4 H -0.8833 -0.6481 -0.2948 0.065 Uiso 1 1 calc R . . . .
C19 C -0.7407(6) -0.3535(7) -0.5586(4) 0.096(2) Uani 1 1 d . . . . .
H19 H -0.7445 -0.3250 -0.6237 0.116 Uiso 1 1 calc R . . . .
C17 C -0.7866(6) -0.4828(4) -0.4527(4) 0.0748(15) Uani 1 1 d . . . . .
H17 H -0.8231 -0.5410 -0.4454 0.090 Uiso 1 1 calc R . . . .
C12 C -0.4242(5) -0.6645(4) -0.3632(4) 0.0705(14) Uani 1 1 d . . . . .
H12 H -0.3620 -0.6660 -0.4190 0.085 Uiso 1 1 calc R . . . .
C5 C -1.0739(4) -0.6293(3) -0.2293(4) 0.0650(12) Uani 1 1 d . . . . .
H5 H -1.1146 -0.6826 -0.2544 0.078 Uiso 1 1 calc R . . . .
C11 C -0.5090(4) -0.5889(3) -0.3494(3) 0.0605(11) Uani 1 1 d . . . . .
H11 H -0.5028 -0.5393 -0.3942 0.073 Uiso 1 1 calc R . . . .
C15 C -0.6080(4) -0.6601(3) -0.1991(4) 0.0521(10) Uani 1 1 d . . . . .
H15 H -0.6694 -0.6585 -0.1427 0.062 Uiso 1 1 calc R . . . .

loop_
_atom_site_aniso_label
_atom_site_aniso_U_11
_atom_site_aniso_U_22
_atom_site_aniso_U_33
_atom_site_aniso_U_23
_atom_site_aniso_U_13
_atom_site_aniso_U_12
In1 0.03122(16) 0.03459(17) 0.03278(17) 0.000 0.00184(11) 0.000
Cl2 0.0425(4) 0.0638(5) 0.0371(4) -0.0002(6) 0.0088(3) 0.0018(6)
S1 0.0372(5) 0.0385(5) 0.0370(5) -0.0040(4) 0.0018(4) 0.0035(4)
Cl1 0.0452(5) 0.0639(7) 0.0535(6) 0.0079(4) 0.0010(4) 0.0198(4)
Cl3 0.1341(17) 0.0354(7) 0.0494(9) 0.000 0.0075(9) 0.000
C10 0.0317(18) 0.043(2) 0.043(2) -0.0091(16) -0.0006(16) 0.0045(16)
C8 0.046(2) 0.046(2) 0.045(2) -0.0073(16) 0.0046(17) 0.0060(16)
C16 0.043(2) 0.059(2) 0.0386(19) 0.0037(18) 0.0030(15) 0.016(2)
C21 0.055(2) 0.073(3) 0.057(2) 0.018(3) 0.0065(17) 0.007(3)
C6 0.037(2) 0.069(3) 0.081(3) 0.003(3) 0.008(2) -0.001(2)
C14 0.046(2) 0.045(2) 0.102(4) 0.001(2) -0.009(2) 0.0045(19)
C3 0.0359(18) 0.0371(18) 0.042(2) -0.0020(15) 0.0012(15) 0.0039(14)
C20 0.074(3) 0.108(4) 0.076(4) 0.046(3) 0.018(3) 0.022(3)
C7 0.046(2) 0.065(3) 0.059(3) -0.005(2) 0.008(2) 0.016(2)
C13 0.039(2) 0.057(3) 0.102(4) -0.033(3) -0.012(3) 0.017(2)
C18 0.092(4) 0.150(6) 0.047(3) -0.002(4) -0.011(3) 0.030(5)
C4 0.047(2) 0.044(2) 0.071(3) -0.016(2) 0.000(2) 0.005(2)
C19 0.077(3) 0.165(7) 0.048(3) 0.036(4) 0.015(2) 0.043(5)
C17 0.080(4) 0.094(4) 0.051(3) -0.008(3) -0.014(2) 0.010(3)
C12 0.050(3) 0.089(4) 0.073(3) -0.017(3) 0.010(2) 0.021(3)
C5 0.043(2) 0.053(3) 0.099(4) -0.009(2) -0.004(2) -0.005(2)
C11 0.053(2) 0.072(3) 0.057(3) -0.002(2) 0.008(2) 0.018(2)
C15 0.041(2) 0.047(2) 0.068(3) -0.001(2) 0.000(2) 0.0051(18)

loop_
_atom_type_symbol
_atom_type_description
_atom_type_scat_dispersion_real
_atom_type_scat_dispersion_imag
_atom_type_scat_source
C C 0.0033 0.0016 'International Tables Vol C Tables 4.2.6.8 and 6.1.1.4'
H H 0.0000 0.0000 'International Tables Vol C Tables 4.2.6.8 and 6.1.1.4'
Cl Cl 0.1484 0.1585 'International Tables Vol C Tables 4.2.6.8 and 6.1.1.4'
In In -0.7276 1.3100 'International Tables Vol C Tables 4.2.6.8 and 6.1.1.4'
S S 0.1246 0.1234 'International Tables Vol C Tables 4.2.6.8 and 6.1.1.4'

loop_
_geom_angle_atom_site_label_1
_geom_angle_atom_site_label_2
_geom_angle_atom_site_label_3
_geom_angle
_geom_angle_site_symmetry_1
_geom_angle_site_symmetry_3
_geom_angle_publ_flag
Cl2 In1 Cl2 177.50(7) 2_455 . ?
Cl1 In1 Cl2 90.64(3) 2_455 . ?
Cl1 In1 Cl2 90.61(3) 2_455 2_455 ?
Cl1 In1 Cl2 90.64(3) . 2_455 ?
Cl1 In1 Cl2 90.61(3) . . ?
Cl1 In1 Cl1 120.07(6) 2_455 . ?
Cl3 In1 Cl2 88.75(3) . . ?
Cl3 In1 Cl2 88.75(3) . 2_455 ?
Cl3 In1 Cl1 119.96(3) . . ?
Cl3 In1 Cl1 119.96(3) . 2_455 ?
C16 S1 C10 103.63(18) . . ?
C3 S1 C10 105.87(18) . . ?
C3 S1 C16 103.47(17) . . ?
C11 C10 S1 119.5(3) . . ?
C11 C10 C15 121.5(4) . . ?
C15 C10 S1 118.7(3) . . ?
C3 C8 C7 118.3(4) . . ?
C21 C16 S1 115.5(3) . . ?
C21 C16 C17 122.2(4) . . ?
C17 C16 S1 122.3(4) . . ?
C16 C21 C20 118.2(5) . . ?
C7 C6 C5 121.2(4) . . ?
C13 C14 C15 119.6(5) . . ?
C8 C3 S1 113.6(3) . . ?
C4 C3 S1 124.8(3) . . ?
C4 C3 C8 121.6(3) . . ?
C19 C20 C21 119.8(6) . . ?
C6 C7 C8 119.9(4) . . ?
C12 C13 C14 120.6(4) . . ?
C19 C18 C17 120.9(6) . . ?
C3 C4 C5 118.6(4) . . ?
C18 C19 C20 121.1(5) . . ?
C16 C17 C18 117.7(6) . . ?
C13 C12 C11 121.1(5) . . ?
C6 C5 C4 120.3(4) . . ?
C10 C11 C12 118.3(5) . . ?
C10 C15 C14 118.9(4) . . ?

loop_
_geom_bond_atom_site_label_1
_geom_bond_atom_site_label_2
_geom_bond_distance
_geom_bond_site_symmetry_2
_geom_bond_publ_flag
In1 Cl2 2.5007(7) . ?
In1 Cl2 2.5007(7) 2_455 ?
In1 Cl1 2.4159(9) . ?
In1 Cl1 2.4159(9) 2_455 ?
In1 Cl3 2.4059(15) . ?
S1 C10 1.793(4) . ?
S1 C16 1.787(4) . ?
S1 C3 1.787(4) . ?
C10 C11 1.367(5) . ?
C10 C15 1.368(6) . ?
C8 C3 1.390(5) . ?
C8 C7 1.395(6) . ?
C16 C21 1.374(7) . ?
C16 C17 1.377(6) . ?
C21 C20 1.392(6) . ?
C6 C7 1.367(6) . ?
C6 C5 1.371(7) . ?
C14 C13 1.369(7) . ?
C14 C15 1.391(6) . ?
C3 C4 1.382(6) . ?
C20 C19 1.370(9) . ?
C13 C12 1.341(8) . ?
C18 C19 1.345(12) . ?
C18 C17 1.388(8) . ?
C4 C5 1.383(6) . ?
C12 C11 1.388(7) . ?

loop_
_geom_torsion_atom_site_label_1
_geom_torsion_atom_site_label_2
_geom_torsion_atom_site_label_3
_geom_torsion_atom_site_label_4
_geom_torsion
_geom_torsion_site_symmetry_1
_geom_torsion_site_symmetry_2
_geom_torsion_site_symmetry_3
_geom_torsion_site_symmetry_4
_geom_torsion_publ_flag
S1 C10 C11 C12 175.9(4) . . . . ?
S1 C10 C15 C14 -175.6(3) . . . . ?
S1 C16 C21 C20 178.8(3) . . . . ?
S1 C16 C17 C18 -178.1(4) . . . . ?
S1 C3 C4 C5 -176.7(4) . . . . ?
C10 S1 C16 C21 -120.5(3) . . . . ?
C10 S1 C16 C17 59.0(4) . . . . ?
C10 S1 C3 C8 153.6(3) . . . . ?
C10 S1 C3 C4 -28.3(4) . . . . ?
C8 C3 C4 C5 1.2(7) . . . . ?
C16 S1 C10 C11 29.5(4) . . . . ?
C16 S1 C10 C15 -157.2(3) . . . . ?
C16 S1 C3 C8 -97.8(3) . . . . ?
C16 S1 C3 C4 80.4(4) . . . . ?
C16 C21 C20 C19 -0.9(7) . . . . ?
C21 C16 C17 C18 1.4(7) . . . . ?
C21 C20 C19 C18 1.8(9) . . . . ?
C14 C13 C12 C11 0.0(8) . . . . ?
C3 S1 C10 C11 138.0(3) . . . . ?
C3 S1 C10 C15 -48.6(4) . . . . ?
C3 S1 C16 C21 129.1(3) . . . . ?
C3 S1 C16 C17 -51.3(4) . . . . ?
C3 C8 C7 C6 1.5(6) . . . . ?
C3 C4 C5 C6 0.4(8) . . . . ?
C7 C8 C3 S1 176.0(3) . . . . ?
C7 C8 C3 C4 -2.2(6) . . . . ?
C7 C6 C5 C4 -1.0(8) . . . . ?
C13 C14 C15 C10 0.8(7) . . . . ?
C13 C12 C11 C10 -1.5(8) . . . . ?
C19 C18 C17 C16 -0.4(9) . . . . ?
C17 C16 C21 C20 -0.7(6) . . . . ?
C17 C18 C19 C20 -1.2(9) . . . . ?
C5 C6 C7 C8 0.1(8) . . . . ?
C11 C10 C15 C14 -2.4(6) . . . . ?
C15 C10 C11 C12 2.7(7) . . . . ?
C15 C14 C13 C12 0.4(7) . . . . ?
